data_1011018
loop_
_publ_author_name
'Takan\'e, Katsutashi'

_publ_section_title
;
 Crystal Structure of Bronzite from Chichi-jiama in the Bonin Islands
;
_journal_coden_ASTM PIATA8
_journal_issue 7
_journal_name_full 'Proceedings of the Imperial Academy (Tokyo)'
_journal_page_first 308
_journal_page_last 311
_journal_paper_doi 10.2183/pjab1912.8.308
_journal_volume 8
_journal_year 1932
_chemical_compound_source 'from Chichi-jima, Bonin Islands'
_chemical_formula_structural 'Fe.155 Mg.845 Si O3'
_chemical_formula_sum 'Fe0.155 Mg0.845 O3 Si'
_chemical_name_mineral 'Enstatite ferroan'
_chemical_name_systematic 'Magnesium iron silicate *'
_space_group_IT_number 61
_symmetry_cell_setting orthorhombic
_symmetry_Int_Tables_number 61
_symmetry_space_group_name_Hall '-P 2ac 2ab'
_symmetry_space_group_name_H-M 'P b c a'
_cell_angle_alpha 90
_cell_angle_beta 90
_cell_angle_gamma 90
_cell_formula_units_Z 16
_cell_length_a 18.15999
_cell_length_b 8.84
_cell_length_c 5.19
_cell_volume 833.2
_exptl_crystal_density_meas 3.34
_cod_original_formula_sum 'Fe.155 Mg.845 O3 Si'
_cod_database_code 1011018

loop_
_symmetry_equiv_pos_as_xyz
x,y,z
1/2+x,1/2-y,-z
-x,1/2+y,1/2-z
1/2-x,-y,1/2+z
-x,-y,-z
1/2-x,1/2+y,z
x,1/2-y,1/2+z
1/2+x,y,1/2-z

loop_
_atom_site_label
_atom_site_type_symbol
_atom_site_symmetry_multiplicity
_atom_site_Wyckoff_symbol
_atom_site_fract_x
_atom_site_fract_y
_atom_site_fract_z
_atom_site_occupancy
_atom_site_attached_hydrogens
_atom_site_calc_flag
Mg1 Mg2+ 8 c 0.125 0.333 0.375 0.845 0 d
Fe1 Fe2+ 8 c 0.125 0.333 0.375 0.155 0 d
Mg2 Mg2+ 8 c 0.125 -0.042 0.375 0.845 0 d
Fe2 Fe2+ 8 c 0.125 -0.042 0.375 0.155 0 d
Si1 Si4+ 8 c 0.022 -0.347 0.292 1. 0 d
Si2 Si4+ 8 c 0.228 -0.153 0.042 1. 0 d
O1 O2- 8 c 0.061 0.125 0.208 1. 0 d
O2 O2- 8 c 0.061 0.514 0.208 1. 0 d
O3 O2- 8 c 0.042 -0.25 0.042 1. 0 d
O4 O2- 8 c 0.189 0.378 0.042 1. 0 d
O5 O2- 8 c 0.189 0. 0.042 1. 0 d
O6 O2- 8 c 0.208 -0.25 0.292 1. 0 d

loop_
_atom_type_symbol
_atom_type_oxidation_number
Mg2+ 2.000
Fe2+ 2.000
Si4+ 4.000
O2- -2.000
